data_7719131
loop_
_publ_author_name
'Bockmair, Valentin'
'Xu, Tong'
'Hollenw&#xe4;ger, Dirk'
'Kornath, Andreas J.'

_publ_section_title
;
 Shrinking of C-S bonds of organosulfonic acids in superacidic
 media-investigation of the protonation of methanesulfonic acid and
 benzenesulfonic acid and their limits.
;
_journal_issue 32
_journal_name_full 'Dalton transactions (Cambridge, England : 2003)'
_journal_page_first 12169
_journal_page_last 12179
_journal_paper_doi 10.1039/d5dt00864f
_journal_volume 54
_journal_year 2025
_chemical_formula_moiety 'F11 Sb2, C6 H7 O3 S'
_chemical_formula_sum 'C6 H7 F11 O3 S Sb2'
_chemical_formula_weight 611.68
_space_group_crystal_system monoclinic
_space_group_IT_number 4
_space_group_name_Hall 'P 2yb'
_space_group_name_H-M_alt 'P 1 21 1'
_atom_sites_solution_hydrogens mixed
_atom_sites_solution_primary direct
_atom_sites_solution_secondary difmap
_audit_creation_date 2024-09-25
_audit_creation_method SHELXL-2019/3
_audit_update_record
;
2025-01-25 deposited with the CCDC.	2025-07-21 downloaded from the CCDC.
;
_cell_angle_alpha 90
_cell_angle_beta 90.330(4)
_cell_angle_gamma 90
_cell_formula_units_Z 2
_cell_length_a 7.6630(3)
_cell_length_b 10.4087(4)
_cell_length_c 9.4696(5)
_cell_measurement_reflns_used 3955
_cell_measurement_temperature 112(2)
_cell_measurement_theta_max 32.3720
_cell_measurement_theta_min 2.6690
_cell_volume 755.30(6)
_computing_cell_refinement 'CrysAlisPro 1.171.40.82a (Rigaku OD, 2020)'
_computing_data_collection 'CrysAlisPro 1.171.40.82a (Rigaku OD, 2020)'
_computing_data_reduction 'CrysAlisPro 1.171.40.82a (Rigaku OD, 2020)'
_computing_molecular_graphics 'ORTEP-3, Version ORTEP-III (1.0.3), L. J. Farrugia, J. Appl. Cryst. (2012),45, 849-854'
_computing_publication_material 'PLATON (A.L.Spek, Acta Cryst. 2009, D65, 148-155.) '
_computing_structure_refinement 'SHELXL-2019/3 (Sheldrick, 2019)'
_computing_structure_solution 'SHELXT (Sheldrick, G. M. (2015). Acta Cryst. A71, 3-8.)'
_diffrn_ambient_temperature 112(2)
_diffrn_detector 'CCD plate'
_diffrn_detector_area_resol_mean 15.9809
_diffrn_measured_fraction_theta_full 1.000
_diffrn_measured_fraction_theta_max 0.924
_diffrn_measurement_device 'CCD camera on \k-goniostat'
_diffrn_measurement_device_type 'Xcalibur, Sapphire3'
_diffrn_measurement_method '\w scans'
_diffrn_radiation_collimation 0.5
_diffrn_radiation_monochromator graphite
_diffrn_radiation_source 'Enhance (Mo) X-ray Source'
_diffrn_radiation_type 'Mo K\a'
_diffrn_radiation_wavelength 0.71073
_diffrn_reflns_av_R_equivalents 0.0245
_diffrn_reflns_av_unetI/netI 0.0389
_diffrn_reflns_Laue_measured_fraction_full 1.000
_diffrn_reflns_Laue_measured_fraction_max 0.924
_diffrn_reflns_limit_h_max 11
_diffrn_reflns_limit_h_min -11
_diffrn_reflns_limit_k_max 15
_diffrn_reflns_limit_k_min -12
_diffrn_reflns_limit_l_max 12
_diffrn_reflns_limit_l_min -14
_diffrn_reflns_number 8895
_diffrn_reflns_point_group_measured_fraction_full 0.961
_diffrn_reflns_point_group_measured_fraction_max 0.817
_diffrn_reflns_theta_full 25.242
_diffrn_reflns_theta_max 32.747
_diffrn_reflns_theta_min 2.151
_diffrn_source_current 40
_diffrn_source_type 'Spellman generator'
_diffrn_source_voltage 50
_exptl_absorpt_coefficient_mu 3.842
_exptl_absorpt_correction_T_max 1.00000
_exptl_absorpt_correction_T_min 0.59174
_exptl_absorpt_correction_type multi-scan
_exptl_absorpt_process_details
;
CrysAlisPro 1.171.40.82a (Rigaku Oxford Diffraction, 2020)
Empirical absorption correction using spherical harmonics,
implemented in SCALE3 ABSPACK scaling algorithm.
;
_exptl_crystal_colour colorless
_exptl_crystal_density_diffrn 2.690
_exptl_crystal_density_method 'not measured'
_exptl_crystal_description block
_exptl_crystal_F_000 568
_exptl_crystal_size_max 0.507
_exptl_crystal_size_mid 0.315
_exptl_crystal_size_min 0.224
_refine_diff_density_max 0.834
_refine_diff_density_min -0.634
_refine_diff_density_rms 0.122
_refine_ls_abs_structure_details
;
 Flack x determined using 1634 quotients [(I+)-(I-)]/[(I+)+(I-)]
 (Parsons, Flack and Wagner, Acta Cryst. B69 (2013) 249-259).
;
_refine_ls_abs_structure_Flack -0.052(16)
_refine_ls_extinction_method none
_refine_ls_goodness_of_fit_ref 1.033
_refine_ls_hydrogen_treatment mixed
_refine_ls_matrix_type full
_refine_ls_number_parameters 210
_refine_ls_number_reflns 4574
_refine_ls_number_restraints 1
_refine_ls_restrained_S_all 1.033
_refine_ls_R_factor_all 0.0322
_refine_ls_R_factor_gt 0.0272
_refine_ls_shift/su_max 0.001
_refine_ls_shift/su_mean 0.000
_refine_ls_structure_factor_coef Fsqd
_refine_ls_weighting_details 'w=1/[\s^2^(Fo^2^)+(0.0223P)^2^+0.3041P] where P=(Fo^2^+2Fc^2^)/3'
_refine_ls_weighting_scheme calc
_refine_ls_wR_factor_gt 0.0539
_refine_ls_wR_factor_ref 0.0555
_reflns_Friedel_coverage 0.689
_reflns_Friedel_fraction_full 0.917
_reflns_Friedel_fraction_max 0.700
_reflns_number_gt 4248
_reflns_number_total 4574
_reflns_threshold_expression 'I > 2\s(I)'
_cod_data_source_file d5dt00864f2.cif
_cod_data_source_block xl023
_cod_depositor_comments 'Adding full bibliography for 7719127--7719131.cif.'
_cod_original_sg_symbol_H-M 'P 21'
_cod_database_code 7719131
_shelx_shelxl_version_number 2019/3
_shelx_space_group_comment
;
The symmetry employed for this shelxl refinement is uniquely defined
by the following loop, which should always be used as a source of
symmetry information in preference to the above space-group names.
They are only intended as comments.
;
_shelx_estimated_absorpt_t_min 0.246
_shelx_estimated_absorpt_t_max 0.480
_oxdiff_exptl_absorpt_empirical_full_min 0.718
_oxdiff_exptl_absorpt_empirical_full_max 1.392
_oxdiff_exptl_absorpt_empirical_details
;
Empirical correction (ABSPACK) includes:
- Absorption correction using spherical harmonics
- Frame scaling
;

loop_
_space_group_symop_operation_xyz
'x, y, z'
'-x, y+1/2, -z'

loop_
_atom_site_label
_atom_site_type_symbol
_atom_site_fract_x
_atom_site_fract_y
_atom_site_fract_z
_atom_site_U_iso_or_equiv
_atom_site_adp_type
_atom_site_occupancy
_atom_site_site_symmetry_order
_atom_site_calc_flag
_atom_site_refinement_flags_posn
_atom_site_refinement_flags_adp
_atom_site_refinement_flags_occupancy
_atom_site_disorder_assembly
_atom_site_disorder_group
Sb1 Sb 0.70513(4) 0.40990(3) 0.77002(4) 0.01946(8) Uani 1 1 d . . . . .
Sb2 Sb 0.30214(4) 0.60433(3) 0.61984(4) 0.01973(8) Uani 1 1 d . . . . .
S1 S 0.77196(17) 0.60742(16) 0.23004(14) 0.0240(3) Uani 1 1 d . . . . .
F6 F 0.4754(5) 0.5069(4) 0.7394(4) 0.0374(9) Uani 1 1 d . . . . .
F3 F 0.7495(4) 0.4523(3) 0.5835(4) 0.0316(8) Uani 1 1 d . . . . .
F11 F 0.4137(4) 0.5300(4) 0.4618(4) 0.0302(8) Uani 1 1 d . . . . .
F10 F 0.1405(5) 0.6885(4) 0.5081(4) 0.0323(8) Uani 1 1 d . . . . .
F1 F 0.7953(6) 0.5674(3) 0.8243(5) 0.0451(10) Uani 1 1 d . . . . .
F7 F 0.2168(6) 0.6657(4) 0.7893(4) 0.0442(11) Uani 1 1 d . . . . .
F8 F 0.1685(5) 0.4580(4) 0.6339(5) 0.0437(11) Uani 1 1 d . . . . .
O1 O 0.7978(5) 0.6782(3) 0.3694(4) 0.0225(8) Uani 1 1 d . . . . .
H1 H 0.805915 0.757402 0.354029 0.034 Uiso 1 1 calc R U . . .
F9 F 0.4667(5) 0.7330(4) 0.6150(5) 0.0426(10) Uani 1 1 d . . . . .
F5 F 0.6214(6) 0.3868(4) 0.9515(4) 0.0432(11) Uani 1 1 d . . . . .
F2 F 0.9098(4) 0.3205(4) 0.8000(4) 0.0349(9) Uani 1 1 d . . . . .
F4 F 0.5803(5) 0.2677(4) 0.7096(5) 0.0412(10) Uani 1 1 d . . . . .
O3 O 0.7306(6) 0.6940(5) 0.1221(5) 0.0373(11) Uani 1 1 d . . . . .
O2 O 0.6350(5) 0.5117(4) 0.2693(5) 0.0329(10) Uani 1 1 d . . . . .
C3 C 1.1523(8) 0.3545(6) 0.2793(7) 0.0256(12) Uani 1 1 d . . . . .
H3 H 1.185160 0.288579 0.343539 0.031 Uiso 1 1 calc R U . . .
C6 C 1.0580(7) 0.5468(6) 0.0855(6) 0.0244(11) Uani 1 1 d . . . . .
H6 H 1.024530 0.612498 0.021226 0.029 Uiso 1 1 calc R U . . .
C1 C 0.9590(6) 0.5197(5) 0.2050(6) 0.0181(10) Uani 1 1 d . . . . .
C4 C 1.2526(7) 0.3794(5) 0.1614(7) 0.0250(13) Uani 1 1 d . . . . .
H4 H 1.355460 0.330531 0.146069 0.030 Uiso 1 1 calc R U . . .
C2 C 1.0044(7) 0.4262(6) 0.3024(6) 0.0238(11) Uani 1 1 d . . . . .
H2 H 0.934798 0.411756 0.383564 0.029 Uiso 1 1 calc R U . . .
C5 C 1.2061(8) 0.4747(6) 0.0645(6) 0.0271(12) Uani 1 1 d . . . . .
H5 H 1.276610 0.489692 -0.016034 0.032 Uiso 1 1 calc R U . . .
H7 H 0.555400 0.524100 0.340700 0.25(9) Uiso 1 1 d . . . . .

loop_
_atom_site_aniso_label
_atom_site_aniso_U_11
_atom_site_aniso_U_22
_atom_site_aniso_U_33
_atom_site_aniso_U_23
_atom_site_aniso_U_13
_atom_site_aniso_U_12
Sb1 0.01787(15) 0.02001(15) 0.02051(16) 0.00121(15) 0.00216(12) 0.00223(14)
Sb2 0.01722(15) 0.02213(16) 0.01989(16) 0.00250(15) 0.00318(12) 0.00200(15)
S1 0.0178(5) 0.0231(6) 0.0310(7) -0.0007(7) 0.0062(5) 0.0027(6)
F6 0.033(2) 0.055(2) 0.0243(19) 0.0060(18) 0.0042(15) 0.0231(19)
F3 0.0241(17) 0.044(2) 0.0271(19) 0.0077(15) 0.0083(14) 0.0016(15)
F11 0.0272(18) 0.040(2) 0.0233(18) -0.0006(16) 0.0071(14) 0.0053(16)
F10 0.0285(18) 0.039(2) 0.0293(19) 0.0069(16) -0.0015(15) 0.0098(15)
F1 0.058(3) 0.0238(19) 0.054(3) -0.0082(17) -0.013(2) -0.0050(17)
F7 0.048(2) 0.059(3) 0.026(2) -0.0013(19) 0.0103(18) 0.027(2)
F8 0.039(2) 0.034(2) 0.058(3) 0.0140(19) 0.010(2) -0.0103(17)
O1 0.0209(18) 0.0194(18) 0.027(2) -0.0081(15) 0.0049(16) 0.0049(15)
F9 0.040(2) 0.042(2) 0.046(2) -0.0004(19) -0.0060(19) -0.0207(18)
F5 0.045(2) 0.063(3) 0.0223(18) 0.0091(19) 0.0082(16) 0.020(2)
F2 0.0216(17) 0.036(2) 0.047(2) 0.0113(18) 0.0036(16) 0.0105(15)
F4 0.035(2) 0.035(2) 0.053(3) -0.0121(18) 0.0083(19) -0.0151(17)
O3 0.030(2) 0.046(3) 0.036(3) 0.014(2) 0.010(2) 0.014(2)
O2 0.022(2) 0.035(2) 0.042(3) -0.007(2) 0.0095(19) -0.0050(19)
C3 0.026(3) 0.024(3) 0.028(3) 0.005(2) 0.005(2) 0.004(2)
C6 0.021(3) 0.032(3) 0.020(3) 0.003(2) 0.004(2) 0.003(2)
C1 0.017(2) 0.017(2) 0.021(2) -0.0017(19) 0.0040(19) 0.0015(19)
C4 0.016(2) 0.030(3) 0.030(3) -0.007(2) 0.001(2) 0.004(2)
C2 0.025(3) 0.024(3) 0.023(3) 0.001(2) 0.007(2) -0.001(2)
C5 0.025(3) 0.035(3) 0.021(3) -0.004(2) 0.008(2) 0.006(2)

loop_
_atom_type_symbol
_atom_type_description
_atom_type_scat_dispersion_real
_atom_type_scat_dispersion_imag
_atom_type_scat_source
C C 0.0033 0.0016 'International Tables Vol C Tables 4.2.6.8 and 6.1.1.4'
H H 0.0000 0.0000 'International Tables Vol C Tables 4.2.6.8 and 6.1.1.4'
O O 0.0106 0.0060 'International Tables Vol C Tables 4.2.6.8 and 6.1.1.4'
F F 0.0171 0.0103 'International Tables Vol C Tables 4.2.6.8 and 6.1.1.4'
S S 0.1246 0.1234 'International Tables Vol C Tables 4.2.6.8 and 6.1.1.4'
Sb Sb -0.5866 1.5461 'International Tables Vol C Tables 4.2.6.8 and 6.1.1.4'

loop_
_geom_angle_atom_site_label_1
_geom_angle_atom_site_label_2
_geom_angle_atom_site_label_3
_geom_angle
_geom_angle_site_symmetry_1
_geom_angle_site_symmetry_3
_geom_angle_publ_flag
F2 Sb1 F1 95.1(2) . . ?
F2 Sb1 F4 94.66(18) . . ?
F1 Sb1 F4 170.3(2) . . ?
F2 Sb1 F5 95.21(18) . . ?
F1 Sb1 F5 89.3(2) . . ?
F4 Sb1 F5 90.1(2) . . ?
F2 Sb1 F3 96.10(16) . . ?
F1 Sb1 F3 89.04(19) . . ?
F4 Sb1 F3 89.63(18) . . ?
F5 Sb1 F3 168.67(16) . . ?
F2 Sb1 F6 178.90(17) . . ?
F1 Sb1 F6 85.52(19) . . ?
F4 Sb1 F6 84.75(19) . . ?
F5 Sb1 F6 83.87(16) . . ?
F3 Sb1 F6 84.83(15) . . ?
F9 Sb2 F8 170.3(2) . . ?
F9 Sb2 F10 95.61(19) . . ?
F8 Sb2 F10 93.59(19) . . ?
F9 Sb2 F7 90.9(2) . . ?
F8 Sb2 F7 91.4(2) . . ?
F10 Sb2 F7 95.39(17) . . ?
F9 Sb2 F11 88.02(18) . . ?
F8 Sb2 F11 88.42(18) . . ?
F10 Sb2 F11 92.60(16) . . ?
F7 Sb2 F11 172.01(18) . . ?
F9 Sb2 F6 86.0(2) . . ?
F8 Sb2 F6 84.72(19) . . ?
F10 Sb2 F6 178.11(19) . . ?
F7 Sb2 F6 85.49(16) . . ?
F11 Sb2 F6 86.53(15) . . ?
O3 S1 O2 117.0(3) . . ?
O3 S1 O1 110.5(3) . . ?
O2 S1 O1 101.2(3) . . ?
O3 S1 C1 115.4(3) . . ?
O2 S1 C1 105.5(3) . . ?
O1 S1 C1 105.8(2) . . ?
Sb2 F6 Sb1 152.99(19) . . ?
C2 C3 C4 119.3(5) . . ?
C5 C6 C1 117.4(5) . . ?
C2 C1 C6 123.2(5) . . ?
C2 C1 S1 119.3(4) . . ?
C6 C1 S1 117.5(4) . . ?
C3 C4 C5 121.5(5) . . ?
C3 C2 C1 118.7(5) . . ?
C6 C5 C4 120.0(5) . . ?

loop_
_geom_bond_atom_site_label_1
_geom_bond_atom_site_label_2
_geom_bond_distance
_geom_bond_site_symmetry_2
_geom_bond_publ_flag
Sb1 F2 1.844(3) . ?
Sb1 F1 1.851(4) . ?
Sb1 F4 1.851(4) . ?
Sb1 F5 1.853(4) . ?
Sb1 F3 1.854(3) . ?
Sb1 F6 2.048(4) . ?
Sb2 F9 1.840(4) . ?
Sb2 F8 1.840(4) . ?
Sb2 F10 1.845(3) . ?
Sb2 F7 1.850(4) . ?
Sb2 F11 1.893(3) . ?
Sb2 F6 2.014(4) . ?
S1 O3 1.398(5) . ?
S1 O2 1.496(5) . ?
S1 O1 1.524(4) . ?
S1 C1 1.717(5) . ?
C3 C2 1.375(8) . ?
C3 C4 1.383(8) . ?
C6 C5 1.376(8) . ?
C6 C1 1.395(7) . ?
C1 C2 1.384(8) . ?
C4 C5 1.396(8) . ?

loop_
_geom_torsion_atom_site_label_1
_geom_torsion_atom_site_label_2
_geom_torsion_atom_site_label_3
_geom_torsion_atom_site_label_4
_geom_torsion
_geom_torsion_site_symmetry_1
_geom_torsion_site_symmetry_2
_geom_torsion_site_symmetry_3
_geom_torsion_site_symmetry_4
_geom_torsion_publ_flag
C5 C6 C1 C2 1.0(9) . . . . ?
C5 C6 C1 S1 -178.8(4) . . . . ?
O3 S1 C1 C2 -176.1(5) . . . . ?
O2 S1 C1 C2 -45.3(5) . . . . ?
O1 S1 C1 C2 61.4(5) . . . . ?
O3 S1 C1 C6 3.6(6) . . . . ?
O2 S1 C1 C6 134.5(5) . . . . ?
O1 S1 C1 C6 -118.8(5) . . . . ?
C2 C3 C4 C5 -0.7(9) . . . . ?
C4 C3 C2 C1 1.2(9) . . . . ?
C6 C1 C2 C3 -1.3(9) . . . . ?
S1 C1 C2 C3 178.4(5) . . . . ?
C1 C6 C5 C4 -0.5(9) . . . . ?
C3 C4 C5 C6 0.4(9) . . . . ?
